data_7154107
loop_
_publ_author_name
'Prasanna, R.'
'Purushothaman, S.'
'Raghunathan, R.'

_publ_section_title
;
 Rapid assembly of heterocycle grafted macrocycles via tandem one-pot
 double 1,3-dipolar cycloaddition reaction.
;
_journal_issue 46
_journal_name_full 'Organic &amp; biomolecular chemistry'
_journal_page_first 9375
_journal_paper_doi 10.1039/c4ob01778a
_journal_volume 12
_journal_year 2014
_chemical_formula_sum 'C35 H39 N5 O7'
_chemical_formula_weight 641.71
_chemical_name_systematic
;

?

;
_space_group_IT_number 4
_symmetry_cell_setting monoclinic
_symmetry_space_group_name_Hall 'P 2yb'
_symmetry_space_group_name_H-M 'P 1 21 1'
_atom_sites_solution_hydrogens geom
_atom_sites_solution_primary direct
_atom_sites_solution_secondary difmap
_audit_creation_method SHELXL-97
_cell_angle_alpha 90.00
_cell_angle_beta 106.895(2)
_cell_angle_gamma 90.00
_cell_formula_units_Z 2
_cell_length_a 10.1040(4)
_cell_length_b 15.7277(7)
_cell_length_c 10.7107(4)
_cell_measurement_reflns_used 5585
_cell_measurement_temperature 298(2)
_cell_measurement_theta_max 27.78
_cell_measurement_theta_min 2.37
_cell_volume 1628.60(12)
_computing_cell_refinement 'Bruker SMART'
_computing_data_collection 'Bruker SMART'
_computing_data_reduction 'Bruker SAINT'
_computing_molecular_graphics 'Bruker SHELXTL'
_computing_publication_material 'Bruker SHELXTL'
_computing_structure_refinement 'SHELXL-97 (Sheldrick, 1997)'
_computing_structure_solution 'SHELXS-97 (Sheldrick, 1990)'
_diffrn_ambient_temperature 298(2)
_diffrn_measured_fraction_theta_full 0.998
_diffrn_measured_fraction_theta_max 0.993
_diffrn_measurement_device_type 'CCD area detector'
_diffrn_measurement_method 'phi and omega scans'
_diffrn_radiation_monochromator graphite
_diffrn_radiation_source 'fine-focus sealed tube'
_diffrn_radiation_type MoK\a
_diffrn_radiation_wavelength 0.71073
_diffrn_reflns_av_R_equivalents 0.0179
_diffrn_reflns_av_sigmaI/netI 0.0308
_diffrn_reflns_limit_h_max 11
_diffrn_reflns_limit_h_min -13
_diffrn_reflns_limit_k_max 20
_diffrn_reflns_limit_k_min -20
_diffrn_reflns_limit_l_max 11
_diffrn_reflns_limit_l_min -14
_diffrn_reflns_number 12491
_diffrn_reflns_theta_full 25.00
_diffrn_reflns_theta_max 28.34
_diffrn_reflns_theta_min 1.99
_exptl_absorpt_coefficient_mu 0.092
_exptl_absorpt_correction_T_max 0.9773
_exptl_absorpt_correction_T_min 0.9596
_exptl_absorpt_correction_type none
_exptl_crystal_colour clear
_exptl_crystal_density_diffrn 1.309
_exptl_crystal_density_meas 0
_exptl_crystal_density_method 'not measured'
_exptl_crystal_description Rectangular
_exptl_crystal_F_000 680
_exptl_crystal_size_max 0.45
_exptl_crystal_size_mid 0.42
_exptl_crystal_size_min 0.25
_refine_diff_density_max 0.219
_refine_diff_density_min -0.207
_refine_diff_density_rms 0.031
_refine_ls_abs_structure_details 'Flack H D (1983), Acta Cryst. A39, 876-881'
_refine_ls_abs_structure_Flack -0.1(8)
_refine_ls_extinction_method none
_refine_ls_goodness_of_fit_ref 1.030
_refine_ls_hydrogen_treatment mixed
_refine_ls_matrix_type full
_refine_ls_number_parameters 427
_refine_ls_number_reflns 7457
_refine_ls_number_restraints 1
_refine_ls_restrained_S_all 1.029
_refine_ls_R_factor_all 0.0585
_refine_ls_R_factor_gt 0.0420
_refine_ls_shift/su_max 0.000
_refine_ls_shift/su_mean 0.000
_refine_ls_structure_factor_coef Fsqd
_refine_ls_weighting_details 'calc w=1/[\s^2^(Fo^2^)+(0.0508P)^2^+0.1694P] where P=(Fo^2^+2Fc^2^)/3'
_refine_ls_weighting_scheme calc
_refine_ls_wR_factor_gt 0.0987
_refine_ls_wR_factor_ref 0.1081
_reflns_number_gt 5821
_reflns_number_total 7457
_reflns_threshold_expression >2sigma(I)
_cod_data_source_file c4ob01778a2.cif
_cod_data_source_block new
_cod_depositor_comments
;
The following automatic conversions were performed:

'_symmetry_cell_setting' value 'Monoclinic' changed to 'monoclinic'
according to
/usr/data/users/saulius/crontab/automatic-downloads/rss-feeds/RSC/lib/dictionaries/cif_core.dic
dictionary named 'cif_core.dic' version 2.4.2 from 2011-04-26.

Automatic conversion script
Id: cif_fix_values 2827 2014-09-09 07:05:25Z andrius 

 Adding full bibliography for 7154106--7154107.cif.
;
_cod_original_cell_volume 1628.60(11)
_cod_original_sg_symbol_H-M P2(1)
_cod_database_code 7154107

loop_
_symmetry_equiv_pos_as_xyz
'x, y, z'
'-x, y+1/2, -z'

loop_
_atom_site_label
_atom_site_type_symbol
_atom_site_fract_x
_atom_site_fract_y
_atom_site_fract_z
_atom_site_U_iso_or_equiv
_atom_site_adp_type
_atom_site_occupancy
_atom_site_symmetry_multiplicity
_atom_site_calc_flag
_atom_site_refinement_flags
C1 C 0.7956(2) 0.13162(19) 0.3666(3) 0.0747(8) Uani 1 1 d .
H1 H 0.8698 0.1281 0.3319 0.090 Uiso 1 1 calc R
C2 C 0.8035(3) 0.1807(2) 0.4747(3) 0.0892(10) Uani 1 1 d .
H2 H 0.8846 0.2102 0.5143 0.107 Uiso 1 1 calc R
C3 C 0.6943(3) 0.1868(2) 0.5250(2) 0.0811(8) Uani 1 1 d .
H3 H 0.7022 0.2203 0.5984 0.097 Uiso 1 1 calc R
C4 C 0.5725(3) 0.14419(15) 0.4687(2) 0.0632(6) Uani 1 1 d .
H4 H 0.4979 0.1495 0.5025 0.076 Uiso 1 1 calc R
C5 C 0.5627(2) 0.09303(14) 0.36031(17) 0.0468(4) Uani 1 1 d .
C6 C 0.44399(18) 0.04213(13) 0.27375(16) 0.0423(4) Uani 1 1 d .
C7 C 0.3579(4) -0.0019(3) 0.4619(2) 0.1098(13) Uani 1 1 d .
H7A H 0.4378 -0.0225 0.5295 0.132 Uiso 1 1 calc R
H7B H 0.3486 0.0586 0.4741 0.132 Uiso 1 1 calc R
C8 C 0.2368(4) -0.0454(3) 0.4671(3) 0.1190(15) Uani 1 1 d .
H8A H 0.1932 -0.0153 0.5237 0.143 Uiso 1 1 calc R
H8B H 0.2601 -0.1023 0.5016 0.143 Uiso 1 1 calc R
C9 C 0.1439(3) -0.0497(2) 0.3360(3) 0.0972(11) Uani 1 1 d .
H9A H 0.0713 -0.0074 0.3239 0.117 Uiso 1 1 calc R
H9B H 0.1016 -0.1055 0.3191 0.117 Uiso 1 1 calc R
C10 C 0.2324(2) -0.03218(16) 0.24453(19) 0.0582(6) Uani 1 1 d .
H10 H 0.2314 -0.0822 0.1897 0.070 Uiso 1 1 calc R
C11 C 0.19390(18) 0.04727(13) 0.15778(17) 0.0445(4) Uani 1 1 d .
H11 H 0.1296 0.0818 0.1894 0.053 Uiso 1 1 calc R
C12 C 0.12497(17) 0.02438(13) 0.01697(16) 0.0431(4) Uani 1 1 d .
H12 H 0.1788 -0.0205 -0.0091 0.052 Uiso 1 1 calc R
C13 C -0.09325(19) -0.00356(15) -0.11976(19) 0.0535(5) Uani 1 1 d .
H13 H -0.1860 0.0170 -0.1238 0.064 Uiso 1 1 calc R
C14 C -0.0518(2) -0.07260(15) -0.29371(19) 0.0522(5) Uani 1 1 d .
C15 C 0.0362(3) -0.1485(2) -0.2984(4) 0.0973(10) Uani 1 1 d .
H15A H 0.1101 -0.1522 -0.2185 0.146 Uiso 1 1 calc R
H15B H 0.0741 -0.1429 -0.3705 0.146 Uiso 1 1 calc R
H15C H -0.0192 -0.1991 -0.3093 0.146 Uiso 1 1 calc R
C16 C -0.1724(3) -0.0634(2) -0.4153(3) 0.0944(9) Uani 1 1 d .
H16A H -0.2271 -0.1144 -0.4286 0.142 Uiso 1 1 calc R
H16B H -0.1386 -0.0541 -0.4892 0.142 Uiso 1 1 calc R
H16C H -0.2284 -0.0160 -0.4055 0.142 Uiso 1 1 calc R
C17 C -0.0230(2) 0.05727(14) -0.19135(19) 0.0508(5) Uani 1 1 d .
H17 H -0.0858 0.1004 -0.2424 0.061 Uiso 1 1 calc R
C18 C 0.09750(19) 0.09488(13) -0.08426(17) 0.0442(4) Uani 1 1 d .
H18 H 0.1781 0.1045 -0.1159 0.053 Uiso 1 1 calc R
C19 C 0.0354(2) 0.24583(16) -0.1013(3) 0.0684(6) Uani 1 1 d .
H19A H 0.0399 0.2938 -0.0432 0.082 Uiso 1 1 calc R
H19B H -0.0581 0.2430 -0.1595 0.082 Uiso 1 1 calc R
C20 C 0.1320(2) 0.26131(14) -0.1800(2) 0.0575(5) Uani 1 1 d .
C21 C 0.2701(2) 0.27469(14) -0.1458(2) 0.0569(5) Uani 1 1 d .
H21 H 0.3290 0.2814 -0.0617 0.068 Uiso 1 1 calc R
C22 C 0.4427(3) 0.27380(16) -0.2765(2) 0.0677(6) Uani 1 1 d .
H22A H 0.4861 0.3293 -0.2586 0.081 Uiso 1 1 calc R
H22B H 0.4353 0.2588 -0.3661 0.081 Uiso 1 1 calc R
C23 C 0.5286(3) 0.20860(14) -0.1850(2) 0.0577(5) Uani 1 1 d .
C24 C 0.6434(3) 0.23013(16) -0.0874(3) 0.0675(6) Uani 1 1 d .
H24 H 0.6770 0.2855 -0.0824 0.081 Uiso 1 1 calc R
C25 C 0.7112(3) 0.17084(18) 0.0046(3) 0.0687(6) Uani 1 1 d .
H25 H 0.7907 0.1864 0.0697 0.082 Uiso 1 1 calc R
C26 C 0.6616(2) 0.08878(15) 0.0004(2) 0.0591(5) Uani 1 1 d .
C27 C 0.5478(3) 0.06646(14) -0.1009(2) 0.0660(6) Uani 1 1 d .
H27 H 0.5149 0.0109 -0.1068 0.079 Uiso 1 1 calc R
C28 C 0.4818(3) 0.12539(15) -0.1938(2) 0.0661(6) Uani 1 1 d .
H28 H 0.4059 0.1092 -0.2623 0.079 Uiso 1 1 calc R
C29 C 0.7209(3) 0.02541(17) 0.1081(2) 0.0706(7) Uani 1 1 d .
H29A H 0.7135 -0.0316 0.0722 0.085 Uiso 1 1 calc R
H29B H 0.8180 0.0376 0.1491 0.085 Uiso 1 1 calc R
C30 C 0.6742(2) 0.08752(14) 0.31090(19) 0.0515(5) Uani 1 1 d .
C31 C 0.5152(2) -0.00242(13) 0.18257(18) 0.0467(4) Uani 1 1 d .
C32 C 0.32787(17) 0.09812(12) 0.17560(16) 0.0394(4) Uani 1 1 d .
H32 H 0.3481 0.1017 0.0916 0.047 Uiso 1 1 calc R
C33 C 0.32448(19) 0.18624(13) 0.22868(18) 0.0463(4) Uani 1 1 d .
C34 C 0.4340(3) 0.32167(15) 0.2405(3) 0.0700(6) Uani 1 1 d .
H34A H 0.4424 0.3191 0.3329 0.084 Uiso 1 1 calc R
H34B H 0.3613 0.3617 0.1995 0.084 Uiso 1 1 calc R
C35 C 0.5669(3) 0.34850(17) 0.2201(3) 0.0749(7) Uani 1 1 d .
H35A H 0.6376 0.3080 0.2602 0.112 Uiso 1 1 calc R
H35B H 0.5923 0.4035 0.2586 0.112 Uiso 1 1 calc R
H35C H 0.5568 0.3514 0.1282 0.112 Uiso 1 1 calc R
N1 N 0.37326(18) -0.01919(12) 0.33251(15) 0.0539(4) Uani 1 1 d .
N2 N 0.0879(3) 0.25654(19) -0.3112(2) 0.0938(8) Uani 1 1 d .
N3 N 0.1920(3) 0.26563(19) -0.35802(19) 0.0953(8) Uani 1 1 d .
N4 N 0.3053(2) 0.27626(12) -0.25738(16) 0.0590(5) Uani 1 1 d .
N5 N 0.64457(17) 0.03089(12) 0.20493(17) 0.0541(4) Uani 1 1 d .
O1 O -0.01072(14) -0.00854(11) 0.00967(13) 0.0579(4) Uani 1 1 d .
O2 O -0.10125(17) -0.08168(11) -0.18357(15) 0.0680(4) Uani 1 1 d .
O3 O 0.03145(15) 0.00180(10) -0.26911(13) 0.0588(4) Uani 1 1 d .
O4 O 0.06349(15) 0.16923(9) -0.02488(13) 0.0552(3) Uani 1 1 d .
O5 O 0.26603(19) 0.20689(11) 0.30663(17) 0.0720(5) Uani 1 1 d .
O6 O 0.40246(15) 0.23814(8) 0.18155(13) 0.0520(3) Uani 1 1 d .
O7 O 0.46332(18) -0.05486(9) 0.09915(15) 0.0617(4) Uani 1 1 d .

loop_
_atom_site_aniso_label
_atom_site_aniso_U_11
_atom_site_aniso_U_22
_atom_site_aniso_U_33
_atom_site_aniso_U_23
_atom_site_aniso_U_13
_atom_site_aniso_U_12
C1 0.0441(12) 0.0873(19) 0.0800(16) 0.0240(15) -0.0020(11) -0.0049(12)
C2 0.0745(18) 0.091(2) 0.0681(16) 0.0188(15) -0.0318(14) -0.0277(16)
C3 0.093(2) 0.0800(19) 0.0480(12) -0.0015(12) -0.0143(13) -0.0240(16)
C4 0.0713(14) 0.0668(15) 0.0408(10) 0.0006(10) -0.0003(9) -0.0036(12)
C5 0.0445(10) 0.0515(11) 0.0362(8) 0.0059(8) -0.0010(7) 0.0019(9)
C6 0.0414(9) 0.0470(11) 0.0359(8) 0.0026(8) 0.0072(7) 0.0014(8)
C7 0.104(2) 0.181(4) 0.0421(11) 0.0056(17) 0.0177(13) -0.064(2)
C8 0.090(2) 0.210(5) 0.0638(16) 0.010(2) 0.0335(15) -0.024(3)
C9 0.0719(16) 0.138(3) 0.0808(17) 0.0460(19) 0.0213(14) -0.0285(18)
C10 0.0617(12) 0.0629(14) 0.0440(10) 0.0068(9) 0.0061(9) -0.0199(11)
C11 0.0382(9) 0.0537(12) 0.0407(8) 0.0010(8) 0.0101(7) -0.0053(9)
C12 0.0344(8) 0.0515(11) 0.0427(9) 0.0002(8) 0.0101(7) -0.0055(8)
C13 0.0319(8) 0.0741(15) 0.0547(10) -0.0168(11) 0.0125(8) -0.0057(10)
C14 0.0499(10) 0.0592(13) 0.0495(10) -0.0054(10) 0.0177(8) -0.0046(10)
C15 0.082(2) 0.0772(19) 0.145(3) -0.013(2) 0.053(2) 0.0086(16)
C16 0.108(2) 0.088(2) 0.0647(14) -0.0049(15) -0.0110(14) -0.0171(18)
C17 0.0424(10) 0.0576(13) 0.0452(9) -0.0025(9) 0.0017(8) 0.0040(9)
C18 0.0364(9) 0.0501(11) 0.0429(9) 0.0007(8) 0.0066(7) -0.0002(8)
C19 0.0519(12) 0.0551(14) 0.0906(16) 0.0071(13) 0.0087(11) 0.0061(11)
C20 0.0576(12) 0.0455(11) 0.0581(11) 0.0054(10) -0.0013(9) -0.0011(10)
C21 0.0621(12) 0.0550(13) 0.0452(10) -0.0057(9) 0.0025(9) -0.0032(11)
C22 0.0965(18) 0.0492(13) 0.0645(13) 0.0048(11) 0.0346(13) -0.0054(12)
C23 0.0771(15) 0.0463(12) 0.0605(12) -0.0018(10) 0.0371(11) -0.0025(11)
C24 0.0764(15) 0.0504(13) 0.0853(16) -0.0025(12) 0.0389(13) -0.0100(12)
C25 0.0601(14) 0.0683(15) 0.0826(15) 0.0040(14) 0.0285(12) -0.0032(13)
C26 0.0643(13) 0.0558(13) 0.0705(13) 0.0033(11) 0.0406(11) 0.0140(11)
C27 0.0993(19) 0.0411(11) 0.0671(14) -0.0054(11) 0.0393(14) 0.0000(12)
C28 0.0972(18) 0.0470(12) 0.0550(12) -0.0073(10) 0.0237(12) -0.0050(12)
C29 0.0665(14) 0.0700(15) 0.0887(16) 0.0144(14) 0.0437(13) 0.0222(13)
C30 0.0381(10) 0.0572(12) 0.0503(10) 0.0143(10) -0.0009(8) 0.0044(9)
C31 0.0530(11) 0.0387(10) 0.0474(9) 0.0068(9) 0.0128(8) 0.0092(9)
C32 0.0355(8) 0.0463(10) 0.0345(8) 0.0010(8) 0.0070(6) 0.0003(8)
C33 0.0427(10) 0.0494(11) 0.0443(9) -0.0004(9) 0.0088(8) 0.0061(9)
C34 0.0823(17) 0.0468(12) 0.0793(15) -0.0120(12) 0.0209(13) -0.0016(12)
C35 0.0837(17) 0.0529(14) 0.0750(15) 0.0028(12) 0.0026(13) -0.0157(13)
N1 0.0531(9) 0.0621(11) 0.0448(8) 0.0138(8) 0.0114(7) -0.0068(8)
N2 0.0811(15) 0.118(2) 0.0592(12) 0.0129(14) -0.0155(11) -0.0199(15)
N3 0.1015(18) 0.124(2) 0.0440(10) 0.0122(13) -0.0054(11) -0.0229(17)
N4 0.0799(13) 0.0456(10) 0.0456(9) 0.0024(8) 0.0090(8) -0.0059(9)
N5 0.0451(9) 0.0586(11) 0.0610(10) 0.0073(9) 0.0191(7) 0.0112(8)
O1 0.0429(7) 0.0834(11) 0.0477(7) -0.0035(7) 0.0136(5) -0.0207(7)
O2 0.0756(10) 0.0744(11) 0.0637(9) -0.0193(8) 0.0353(8) -0.0280(9)
O3 0.0609(8) 0.0692(10) 0.0508(7) -0.0091(7) 0.0235(7) -0.0152(8)
O4 0.0535(8) 0.0507(8) 0.0580(8) -0.0030(7) 0.0109(6) 0.0027(7)
O5 0.0847(11) 0.0636(10) 0.0806(10) -0.0149(9) 0.0442(9) 0.0046(8)
O6 0.0599(8) 0.0406(7) 0.0560(7) -0.0076(6) 0.0174(6) -0.0062(7)
O7 0.0820(10) 0.0442(8) 0.0615(8) -0.0086(7) 0.0247(8) 0.0018(8)

loop_
_atom_type_symbol
_atom_type_description
_atom_type_scat_dispersion_real
_atom_type_scat_dispersion_imag
_atom_type_scat_source
C C 0.0033 0.0016 'International Tables Vol C Tables 4.2.6.8 and 6.1.1.4'
H H 0.0000 0.0000 'International Tables Vol C Tables 4.2.6.8 and 6.1.1.4'
N N 0.0061 0.0033 'International Tables Vol C Tables 4.2.6.8 and 6.1.1.4'
O O 0.0106 0.0060 'International Tables Vol C Tables 4.2.6.8 and 6.1.1.4'

loop_
_geom_angle_atom_site_label_1
_geom_angle_atom_site_label_2
_geom_angle_atom_site_label_3
_geom_angle
C2 C1 C30 118.1(3)
C2 C1 H1 120.9
C30 C1 H1 120.9
C3 C2 C1 121.1(2)
C3 C2 H2 119.4
C1 C2 H2 119.4
C2 C3 C4 121.0(3)
C2 C3 H3 119.5
C4 C3 H3 119.5
C3 C4 C5 119.0(3)
C3 C4 H4 120.5
C5 C4 H4 120.5
C30 C5 C4 119.22(19)
C30 C5 C6 108.77(17)
C4 C5 C6 131.90(19)
N1 C6 C5 119.28(14)
N1 C6 C31 110.69(16)
C5 C6 C31 101.29(15)
N1 C6 C32 107.03(14)
C5 C6 C32 114.33(16)
C31 C6 C32 102.90(13)
C8 C7 N1 106.1(2)
C8 C7 H7A 110.5
N1 C7 H7A 110.5
C8 C7 H7B 110.5
N1 C7 H7B 110.5
H7A C7 H7B 108.7
C7 C8 C9 108.0(2)
C7 C8 H8A 110.1
C9 C8 H8A 110.1
C7 C8 H8B 110.1
C9 C8 H8B 110.1
H8A C8 H8B 108.4
C8 C9 C10 106.1(2)
C8 C9 H9A 110.5
C10 C9 H9A 110.5
C8 C9 H9B 110.5
C10 C9 H9B 110.5
H9A C9 H9B 108.7
N1 C10 C9 104.52(17)
N1 C10 C11 107.51(16)
C9 C10 C11 116.1(2)
N1 C10 H10 109.5
C9 C10 H10 109.5
C11 C10 H10 109.5
C12 C11 C32 112.49(14)
C12 C11 C10 111.84(16)
C32 C11 C10 106.80(15)
C12 C11 H11 108.5
C32 C11 H11 108.5
C10 C11 H11 108.5
O1 C12 C11 107.11(14)
O1 C12 C18 104.42(14)
C11 C12 C18 118.34(16)
O1 C12 H12 108.9
C11 C12 H12 108.9
C18 C12 H12 108.9
O1 C13 O2 111.7(2)
O1 C13 C17 107.67(15)
O2 C13 C17 105.97(15)
O1 C13 H13 110.5
O2 C13 H13 110.5
C17 C13 H13 110.5
O2 C14 O3 105.18(15)
O2 C14 C15 107.7(2)
O3 C14 C15 109.75(19)
O2 C14 C16 109.6(2)
O3 C14 C16 111.6(2)
C15 C14 C16 112.7(3)
C14 C15 H15A 109.5
C14 C15 H15B 109.5
H15A C15 H15B 109.5
C14 C15 H15C 109.5
H15A C15 H15C 109.5
H15B C15 H15C 109.5
C14 C16 H16A 109.5
C14 C16 H16B 109.5
H16A C16 H16B 109.5
C14 C16 H16C 109.5
H16A C16 H16C 109.5
H16B C16 H16C 109.5
O3 C17 C13 103.04(16)
O3 C17 C18 108.49(15)
C13 C17 C18 104.55(15)
O3 C17 H17 113.3
C13 C17 H17 113.3
C18 C17 H17 113.3
O4 C18 C12 107.40(14)
O4 C18 C17 114.27(15)
C12 C18 C17 101.16(16)
O4 C18 H18 111.2
C12 C18 H18 111.2
C17 C18 H18 111.2
O4 C19 C20 114.06(19)
O4 C19 H19A 108.7
C20 C19 H19A 108.7
O4 C19 H19B 108.7
C20 C19 H19B 108.7
H19A C19 H19B 107.6
N2 C20 C21 107.1(2)
N2 C20 C19 120.7(2)
C21 C20 C19 132.0(2)
N4 C21 C20 106.31(18)
N4 C21 H21 126.8
C20 C21 H21 126.8
N4 C22 C23 108.54(18)
N4 C22 H22A 110.0
C23 C22 H22A 110.0
N4 C22 H22B 110.0
C23 C22 H22B 110.0
H22A C22 H22B 108.4
C24 C23 C28 119.1(2)
C24 C23 C22 122.1(2)
C28 C23 C22 118.6(2)
C23 C24 C25 121.0(2)
C23 C24 H24 119.5
C25 C24 H24 119.5
C26 C25 C24 120.4(2)
C26 C25 H25 119.8
C24 C25 H25 119.8
C27 C26 C25 118.5(2)
C27 C26 C29 119.2(2)
C25 C26 C29 122.1(2)
C26 C27 C28 120.9(2)
C26 C27 H27 119.5
C28 C27 H27 119.5
C27 C28 C23 120.1(2)
C27 C28 H28 120.0
C23 C28 H28 120.0
N5 C29 C26 109.17(17)
N5 C29 H29A 109.8
C26 C29 H29A 109.8
N5 C29 H29B 109.8
C26 C29 H29B 109.8
H29A C29 H29B 108.3
C5 C30 C1 121.5(2)
C5 C30 N5 110.11(17)
C1 C30 N5 128.3(2)
O7 C31 N5 125.19(18)
O7 C31 C6 126.34(18)
N5 C31 C6 108.35(16)
C33 C32 C11 114.28(15)
C33 C32 C6 110.70(14)
C11 C32 C6 104.34(14)
C33 C32 H32 109.1
C11 C32 H32 109.1
C6 C32 H32 109.1
O5 C33 O6 124.28(19)
O5 C33 C32 125.69(19)
O6 C33 C32 109.94(15)
O6 C34 C35 106.7(2)
O6 C34 H34A 110.4
C35 C34 H34A 110.4
O6 C34 H34B 110.4
C35 C34 H34B 110.4
H34A C34 H34B 108.6
C34 C35 H35A 109.5
C34 C35 H35B 109.5
H35A C35 H35B 109.5
C34 C35 H35C 109.5
H35A C35 H35C 109.5
H35B C35 H35C 109.5
C6 N1 C7 119.3(2)
C6 N1 C10 108.72(14)
C7 N1 C10 106.39(19)
N3 N2 C20 109.7(2)
N2 N3 N4 107.60(19)
N3 N4 C21 109.3(2)
N3 N4 C22 120.7(2)
C21 N4 C22 129.19(19)
C31 N5 C30 110.73(16)
C31 N5 C29 121.92(19)
C30 N5 C29 125.26(19)
C13 O1 C12 108.46(14)
C13 O2 C14 109.56(17)
C17 O3 C14 107.75(15)
C18 O4 C19 117.92(16)
C33 O6 C34 118.00(17)

loop_
_geom_bond_atom_site_label_1
_geom_bond_atom_site_label_2
_geom_bond_distance
C1 C2 1.375(4)
C1 C30 1.385(3)
C1 H1 0.9300
C2 C3 1.365(4)
C2 H2 0.9300
C3 C4 1.377(4)
C3 H3 0.9300
C4 C5 1.392(3)
C4 H4 0.9300
C5 C30 1.380(3)
C5 C6 1.514(3)
C6 N1 1.448(2)
C6 C31 1.540(3)
C6 C32 1.594(2)
C7 C8 1.416(4)
C7 N1 1.465(3)
C7 H7A 0.9700
C7 H7B 0.9700
C8 C9 1.447(4)
C8 H8A 0.9700
C8 H8B 0.9700
C9 C10 1.531(3)
C9 H9A 0.9700
C9 H9B 0.9700
C10 N1 1.475(3)
C10 C11 1.538(3)
C10 H10 0.9800
C11 C12 1.510(2)
C11 C32 1.536(3)
C11 H11 0.9800
C12 O1 1.446(2)
C12 C18 1.519(3)
C12 H12 0.9800
C13 O1 1.397(2)
C13 O2 1.397(3)
C13 C17 1.524(3)
C13 H13 0.9800
C14 O2 1.416(2)
C14 O3 1.420(3)
C14 C15 1.498(4)
C14 C16 1.510(3)
C15 H15A 0.9600
C15 H15B 0.9600
C15 H15C 0.9600
C16 H16A 0.9600
C16 H16B 0.9600
C16 H16C 0.9600
C17 O3 1.423(2)
C17 C18 1.529(3)
C17 H17 0.9800
C18 O4 1.420(2)
C18 H18 0.9800
C19 O4 1.438(3)
C19 C20 1.483(3)
C19 H19A 0.9700
C19 H19B 0.9700
C20 N2 1.347(3)
C20 C21 1.353(3)
C21 N4 1.342(3)
C21 H21 0.9300
C22 N4 1.462(3)
C22 C23 1.507(4)
C22 H22A 0.9700
C22 H22B 0.9700
C23 C24 1.360(4)
C23 C28 1.385(3)
C24 C25 1.385(4)
C24 H24 0.9300
C25 C26 1.381(4)
C25 H25 0.9300
C26 C27 1.377(4)
C26 C29 1.511(3)
C27 C28 1.382(3)
C27 H27 0.9300
C28 H28 0.9300
C29 N5 1.464(3)
C29 H29A 0.9700
C29 H29B 0.9700
C30 N5 1.405(3)
C31 O7 1.217(2)
C31 N5 1.363(3)
C32 C33 1.502(3)
C32 H32 0.9800
C33 O5 1.199(2)
C33 O6 1.332(2)
C34 O6 1.452(3)
C34 C35 1.483(4)
C34 H34A 0.9700
C34 H34B 0.9700
C35 H35A 0.9600
C35 H35B 0.9600
C35 H35C 0.9600
N2 N3 1.299(3)
N3 N4 1.335(3)

loop_
_geom_torsion_atom_site_label_1
_geom_torsion_atom_site_label_2
_geom_torsion_atom_site_label_3
_geom_torsion_atom_site_label_4
_geom_torsion
C30 C1 C2 C3 -0.8(4)
C1 C2 C3 C4 -0.2(4)
C2 C3 C4 C5 1.2(4)
C3 C4 C5 C30 -1.1(3)
C3 C4 C5 C6 -176.8(2)
C30 C5 C6 N1 129.78(18)
C4 C5 C6 N1 -54.2(3)
C30 C5 C6 C31 8.12(19)
C4 C5 C6 C31 -175.9(2)
C30 C5 C6 C32 -101.76(19)
C4 C5 C6 C32 74.2(3)
N1 C7 C8 C9 -29.4(5)
C7 C8 C9 C10 18.0(5)
C8 C9 C10 N1 0.2(4)
C8 C9 C10 C11 -118.0(3)
N1 C10 C11 C12 136.17(17)
C9 C10 C11 C12 -107.2(2)
N1 C10 C11 C32 12.7(2)
C9 C10 C11 C32 129.3(2)
C32 C11 C12 O1 -169.47(16)
C10 C11 C12 O1 70.3(2)
C32 C11 C12 C18 -51.9(2)
C10 C11 C12 C18 -172.14(16)
O1 C13 C17 O3 106.08(17)
O2 C13 C17 O3 -13.54(19)
O1 C13 C17 C18 -7.3(2)
O2 C13 C17 C18 -126.89(17)
O1 C12 C18 O4 83.51(17)
C11 C12 C18 O4 -35.4(2)
O1 C12 C18 C17 -36.54(18)
C11 C12 C18 C17 -155.49(16)
O3 C17 C18 O4 161.90(15)
C13 C17 C18 O4 -88.68(19)
O3 C17 C18 C12 -83.05(18)
C13 C17 C18 C12 26.37(19)
O4 C19 C20 N2 111.7(3)
O4 C19 C20 C21 -62.4(3)
N2 C20 C21 N4 -0.9(3)
C19 C20 C21 N4 173.8(2)
N4 C22 C23 C24 -115.9(2)
N4 C22 C23 C28 58.4(3)
C28 C23 C24 C25 -1.9(3)
C22 C23 C24 C25 172.4(2)
C23 C24 C25 C26 -1.3(4)
C24 C25 C26 C27 3.2(3)
C24 C25 C26 C29 -171.9(2)
C25 C26 C27 C28 -2.1(3)
C29 C26 C27 C28 173.2(2)
C26 C27 C28 C23 -1.0(4)
C24 C23 C28 C27 3.0(3)
C22 C23 C28 C27 -171.5(2)
C27 C26 C29 N5 -84.5(3)
C25 C26 C29 N5 90.6(3)
C4 C5 C30 C1 0.0(3)
C6 C5 C30 C1 176.64(19)
C4 C5 C30 N5 178.12(18)
C6 C5 C30 N5 -5.3(2)
C2 C1 C30 C5 0.9(3)
C2 C1 C30 N5 -176.8(2)
N1 C6 C31 O7 48.1(2)
C5 C6 C31 O7 175.56(18)
C32 C6 C31 O7 -66.0(2)
N1 C6 C31 N5 -135.86(16)
C5 C6 C31 N5 -8.39(19)
C32 C6 C31 N5 110.08(16)
C12 C11 C32 C33 117.29(17)
C10 C11 C32 C33 -119.64(17)
C12 C11 C32 C6 -121.67(16)
C10 C11 C32 C6 1.39(19)
N1 C6 C32 C33 108.10(17)
C5 C6 C32 C33 -26.3(2)
C31 C6 C32 C33 -135.21(16)
N1 C6 C32 C11 -15.29(18)
C5 C6 C32 C11 -149.70(15)
C31 C6 C32 C11 101.40(16)
C11 C32 C33 O5 34.9(3)
C6 C32 C33 O5 -82.5(2)
C11 C32 C33 O6 -148.32(15)
C6 C32 C33 O6 94.23(17)
C5 C6 N1 C7 33.6(3)
C31 C6 N1 C7 150.4(2)
C32 C6 N1 C7 -98.2(2)
C5 C6 N1 C10 155.70(18)
C31 C6 N1 C10 -87.45(19)
C32 C6 N1 C10 24.0(2)
C8 C7 N1 C6 152.5(3)
C8 C7 N1 C10 29.2(4)
C9 C10 N1 C6 -147.2(2)
C11 C10 N1 C6 -23.2(2)
C9 C10 N1 C7 -17.6(3)
C11 C10 N1 C7 106.4(2)
C21 C20 N2 N3 0.5(3)
C19 C20 N2 N3 -174.9(2)
C20 N2 N3 N4 0.1(4)
N2 N3 N4 C21 -0.7(3)
N2 N3 N4 C22 169.5(2)
C20 C21 N4 N3 1.0(3)
C20 C21 N4 C22 -168.2(2)
C23 C22 N4 N3 -125.5(2)
C23 C22 N4 C21 42.6(3)
O7 C31 N5 C30 -178.02(18)
C6 C31 N5 C30 5.9(2)
O7 C31 N5 C29 17.7(3)
C6 C31 N5 C29 -158.45(17)
C5 C30 N5 C31 -0.5(2)
C1 C30 N5 C31 177.5(2)
C5 C30 N5 C29 163.23(19)
C1 C30 N5 C29 -18.9(3)
C26 C29 N5 C31 75.4(3)
C26 C29 N5 C30 -86.5(3)
O2 C13 O1 C12 99.38(18)
C17 C13 O1 C12 -16.6(2)
C11 C12 O1 C13 160.39(17)
C18 C12 O1 C13 34.1(2)
O1 C13 O2 C14 -121.33(18)
C17 C13 O2 C14 -4.4(2)
O3 C14 O2 C13 20.8(2)
C15 C14 O2 C13 137.8(2)
C16 C14 O2 C13 -99.3(2)
C13 C17 O3 C14 26.59(19)
C18 C17 O3 C14 137.04(17)
O2 C14 O3 C17 -30.0(2)
C15 C14 O3 C17 -145.6(2)
C16 C14 O3 C17 88.8(2)
C12 C18 O4 C19 178.82(16)
C17 C18 O4 C19 -69.8(2)
C20 C19 O4 C18 -42.5(3)
O5 C33 O6 C34 8.6(3)
C32 C33 O6 C34 -168.27(17)
C35 C34 O6 C33 153.4(2)
